data_7028517
loop_
_publ_author_name
'Arroyo, Marta'
'G\'omez-Iglesias, Patricia'
'Ant\'on, Noelia'
'Garc\'ia-Rodr\'iguez, Ra\'ul'
'Alegria, Elisabete C. B. A.'
'Pombeiro, Armando J. L.'
'Miguel, Daniel'
'Villafa\~ne, Fernando'

_publ_section_title
;
 Homo- and heteropolymetallic 3-(2-pyridyl)pyrazolate manganese and
 rhenium complexes.
;
_journal_issue 10
_journal_name_full 'Dalton transactions (Cambridge, England : 2003)'
_journal_page_first 4009
_journal_page_last 4020
_journal_paper_doi 10.1039/c3dt53439a
_journal_volume 43
_journal_year 2014
_chemical_formula_sum 'C23 H22 Li Mn N6 O5'
_chemical_formula_weight 524.35
_chemical_name_systematic
; 
 ? 
;
_space_group_IT_number 14
_symmetry_cell_setting monoclinic
_symmetry_space_group_name_Hall '-P 2ybc'
_symmetry_space_group_name_H-M 'P 1 21/c 1'
_atom_sites_solution_hydrogens geom
_atom_sites_solution_primary direct
_atom_sites_solution_secondary difmap
_audit_creation_method SHELXL-97
_cell_angle_alpha 90.00
_cell_angle_beta 96.452(9)
_cell_angle_gamma 90.00
_cell_formula_units_Z 4
_cell_length_a 11.4703(11)
_cell_length_b 10.3819(9)
_cell_length_c 20.924(2)
_cell_measurement_reflns_used 2615
_cell_measurement_temperature 293(2)
_cell_measurement_theta_max 28.7239
_cell_measurement_theta_min 2.1277
_cell_volume 2475.9(4)
_computing_cell_refinement
; 
'Tue Jun 04 15:20:07 2013' 
;
_computing_data_collection
; 
'Tue Jun 04 15:20:07 2013' 
;
_computing_data_reduction
; 
'Tue Jun 04 15:20:07 2013' 
;
_computing_structure_refinement 'SHELXL-97 (Sheldrick, 1997)'
_computing_structure_solution 'SHELXS-97 (Sheldrick, 1990)'
_diffrn_ambient_temperature 293(2)
_diffrn_detector_area_resol_mean 10.4757
_diffrn_measured_fraction_theta_full 0.999
_diffrn_measured_fraction_theta_max 0.865
_diffrn_measurement_device_type 'SuperNova, Dual, Cu at zero, Atlas'
_diffrn_measurement_method '\w scans'
_diffrn_radiation_monochromator graphite
_diffrn_radiation_source 'fine-focus sealed tube'
_diffrn_radiation_type MoK\a
_diffrn_radiation_wavelength 0.71073
_diffrn_reflns_av_R_equivalents 0.0361
_diffrn_reflns_av_sigmaI/netI 0.0698
_diffrn_reflns_limit_h_max 11
_diffrn_reflns_limit_h_min -15
_diffrn_reflns_limit_k_max 12
_diffrn_reflns_limit_k_min -13
_diffrn_reflns_limit_l_max 19
_diffrn_reflns_limit_l_min -26
_diffrn_reflns_number 10303
_diffrn_reflns_theta_full 26.00
_diffrn_reflns_theta_max 28.79
_diffrn_reflns_theta_min 2.19
_exptl_absorpt_coefficient_mu 0.578
_exptl_absorpt_correction_T_max 0.965
_exptl_absorpt_correction_T_min 0.870
_exptl_absorpt_correction_type analytical
_exptl_absorpt_process_details
;
CrysAlisPro, Oxford Diffraction Ltd.,
Version 1.171.34.40 (release 27-08-2010 CrysAlis171 .NET)
(compiled Aug 27 2010,11:50:40)
Analytical numeric absorption correction using a multifaceted crystal
            model based on expressions derived by R.C. Clark & J.S. Reid.
(Clark, R. C. & Reid, J. S. (1995). Acta Cryst. A51, 887-897)
;
_exptl_crystal_density_diffrn 1.407
_exptl_crystal_density_method 'not measured'
_exptl_crystal_F_000 1080
_exptl_crystal_size_max 0.3502
_exptl_crystal_size_mid 0.1088
_exptl_crystal_size_min 0.0645
_refine_diff_density_max 0.357
_refine_diff_density_min -0.322
_refine_diff_density_rms 0.053
_refine_ls_extinction_method none
_refine_ls_goodness_of_fit_ref 1.028
_refine_ls_hydrogen_treatment constr
_refine_ls_matrix_type full
_refine_ls_number_parameters 322
_refine_ls_number_reflns 5576
_refine_ls_number_restraints 0
_refine_ls_restrained_S_all 1.028
_refine_ls_R_factor_all 0.1208
_refine_ls_R_factor_gt 0.0596
_refine_ls_shift/su_max 0.000
_refine_ls_shift/su_mean 0.000
_refine_ls_structure_factor_coef Fsqd
_refine_ls_weighting_details 'calc w=1/[\s^2^(Fo^2^)+(0.0616P)^2^+0.2474P] where P=(Fo^2^+2Fc^2^)/3'
_refine_ls_weighting_scheme calc
_refine_ls_wR_factor_gt 0.1280
_refine_ls_wR_factor_ref 0.1597
_reflns_number_gt 3055
_reflns_number_total 5576
_reflns_threshold_expression >2sigma(I)
_cod_data_source_file c3dt53439a.txt
_cod_data_source_block compound_Li3a_fv6b
_cod_database_code 7028517

loop_
_symmetry_equiv_pos_as_xyz
'x, y, z'
'-x, y+1/2, -z+1/2'
'-x, -y, -z'
'x, -y-1/2, z-1/2'

loop_
_atom_site_label
_atom_site_type_symbol
_atom_site_fract_x
_atom_site_fract_y
_atom_site_fract_z
_atom_site_U_iso_or_equiv
_atom_site_adp_type
_atom_site_occupancy
_atom_site_symmetry_multiplicity
_atom_site_calc_flag
_atom_site_refinement_flags
Mn1 Mn -0.08218(4) 0.25552(5) 0.14918(3) 0.04511(18) Uani 1 1 d .
C1 C -0.0210(3) 0.4143(4) 0.14669(18) 0.0538(9) Uani 1 1 d .
O1 O 0.0176(3) 0.5156(3) 0.14609(15) 0.0852(9) Uani 1 1 d .
C2 C -0.0837(3) 0.2641(3) 0.2352(2) 0.0533(9) Uani 1 1 d .
O2 O -0.0906(3) 0.2722(3) 0.28870(14) 0.0809(9) Uani 1 1 d .
C3 C -0.2255(4) 0.3257(4) 0.1404(2) 0.0695(12) Uani 1 1 d .
O3 O -0.3132(3) 0.3778(4) 0.1385(2) 0.1241(15) Uani 1 1 d .
Li1 Li 0.2320(5) 0.3657(6) 0.0764(4) 0.0680(19) Uani 1 1 d .
N1 N -0.1390(2) 0.0652(3) 0.14136(16) 0.0512(8) Uani 1 1 d .
N2 N -0.0903(2) 0.2256(3) 0.05426(14) 0.0466(7) Uani 1 1 d .
N3 N -0.0756(3) 0.3011(3) 0.00349(15) 0.0561(8) Uani 1 1 d .
N4 N 0.3698(3) 0.2383(3) 0.06615(18) 0.0686(9) Uani 1 1 d .
N5 N 0.1708(2) 0.2144(3) 0.12426(15) 0.0491(7) Uani 1 1 d .
N6 N 0.0840(2) 0.1798(2) 0.15985(14) 0.0455(7) Uani 1 1 d .
C11 C -0.1638(3) -0.0120(4) 0.1887(2) 0.0653(11) Uani 1 1 d .
H11 H -0.1618 0.0219 0.2299 0.078 Uiso 1 1 calc R
C12 C -0.1922(3) -0.1403(4) 0.1793(3) 0.0783(14) Uani 1 1 d .
H12 H -0.2092 -0.1918 0.2134 0.094 Uiso 1 1 calc R
C13 C -0.1947(4) -0.1901(4) 0.1183(3) 0.0839(16) Uani 1 1 d .
H13 H -0.2123 -0.2766 0.1108 0.101 Uiso 1 1 calc R
C14 C -0.1713(3) -0.1122(4) 0.0691(3) 0.0681(12) Uani 1 1 d .
H14 H -0.1737 -0.1446 0.0276 0.082 Uiso 1 1 calc R
C15 C -0.1438(3) 0.0157(3) 0.0815(2) 0.0517(9) Uani 1 1 d .
C16 C -0.1204(3) 0.1068(3) 0.03314(19) 0.0496(9) Uani 1 1 d .
C17 C -0.1254(3) 0.1039(4) -0.0333(2) 0.0661(11) Uani 1 1 d .
H17 H -0.1437 0.0347 -0.0608 0.079 Uiso 1 1 calc R
C18 C -0.0968(4) 0.2274(4) -0.0489(2) 0.0698(12) Uani 1 1 d .
H18 H -0.0927 0.2562 -0.0907 0.084 Uiso 1 1 calc R
C19 C 0.4617(4) 0.2451(5) 0.0320(2) 0.0851(14) Uani 1 1 d .
H19 H 0.4633 0.3104 0.0017 0.102 Uiso 1 1 calc R
C20 C 0.5535(4) 0.1598(5) 0.0400(3) 0.0876(15) Uani 1 1 d .
H20 H 0.6161 0.1671 0.0156 0.105 Uiso 1 1 calc R
C21 C 0.5510(4) 0.0649(5) 0.0841(3) 0.0907(16) Uani 1 1 d .
H21 H 0.6119 0.0055 0.0904 0.109 Uiso 1 1 calc R
C22 C 0.4578(3) 0.0573(4) 0.1194(2) 0.0755(13) Uani 1 1 d .
H22 H 0.4554 -0.0067 0.1503 0.091 Uiso 1 1 calc R
C23 C 0.3677(3) 0.1450(4) 0.1089(2) 0.0569(10) Uani 1 1 d .
C24 C 0.2639(3) 0.1375(3) 0.14304(19) 0.0490(9) Uani 1 1 d .
C25 C 0.2377(3) 0.0551(4) 0.1910(2) 0.0621(11) Uani 1 1 d .
H25 H 0.2858 -0.0072 0.2123 0.074 Uiso 1 1 calc R
C26 C 0.1245(3) 0.0859(3) 0.20030(19) 0.0575(10) Uani 1 1 d .
H26 H 0.0820 0.0471 0.2304 0.069 Uiso 1 1 calc R
O40 O 0.3219(3) 0.5011(3) 0.12732(19) 0.0942(10) Uani 1 1 d .
C41 C 0.3703(7) 0.5998(7) 0.0963(4) 0.201(4) Uani 1 1 d .
H41A H 0.3090 0.6494 0.0718 0.242 Uiso 1 1 calc R
H41B H 0.4218 0.5657 0.0667 0.242 Uiso 1 1 calc R
C42 C 0.4357(9) 0.6808(9) 0.1429(5) 0.215(5) Uani 1 1 d .
H42A H 0.5126 0.6990 0.1301 0.258 Uiso 1 1 calc R
H42B H 0.3949 0.7617 0.1470 0.258 Uiso 1 1 calc R
C43 C 0.4459(10) 0.6163(11) 0.1995(5) 0.229(5) Uani 1 1 d .
H43A H 0.4070 0.6630 0.2312 0.274 Uiso 1 1 calc R
H43B H 0.5279 0.6056 0.2157 0.274 Uiso 1 1 calc R
C44 C 0.3897(2) 0.4893(2) 0.18640(13) 0.172(3) Uani 1 1 d .
H44A H 0.4486 0.4227 0.1846 0.207 Uiso 1 1 calc R
H44B H 0.3409 0.4673 0.2198 0.207 Uiso 1 1 calc R
O50 O 0.1428(2) 0.4349(2) 0.00460(13) 0.0721(8) Uani 1 1 d R
H50A H 0.1338 0.5102 0.0011 0.087 Uiso 1 1 d R
H50B H 0.0793 0.3943 0.0056 0.087 Uiso 1 1 d R

loop_
_atom_site_aniso_label
_atom_site_aniso_U_11
_atom_site_aniso_U_22
_atom_site_aniso_U_33
_atom_site_aniso_U_23
_atom_site_aniso_U_13
_atom_site_aniso_U_12
Mn1 0.0502(3) 0.0426(3) 0.0430(3) -0.0045(3) 0.0071(2) 0.0028(2)
C1 0.069(2) 0.055(2) 0.037(2) -0.0062(18) 0.0048(18) 0.0053(19)
O1 0.128(3) 0.0511(16) 0.077(2) -0.0065(16) 0.0136(19) -0.0174(17)
C2 0.066(2) 0.047(2) 0.048(2) 0.000(2) 0.0107(18) 0.0005(17)
O2 0.127(3) 0.0736(19) 0.0462(19) -0.0012(16) 0.0283(17) 0.0011(17)
C3 0.066(3) 0.066(3) 0.076(3) -0.022(2) 0.002(2) 0.004(2)
O3 0.069(2) 0.126(3) 0.173(4) -0.050(3) -0.006(2) 0.041(2)
Li1 0.061(4) 0.064(4) 0.080(6) 0.010(4) 0.015(3) 0.006(3)
N1 0.0408(15) 0.0468(16) 0.066(2) 0.0001(17) 0.0080(15) -0.0007(13)
N2 0.0510(16) 0.0466(16) 0.0420(18) -0.0046(14) 0.0042(13) 0.0036(13)
N3 0.0701(19) 0.0588(18) 0.039(2) -0.0018(16) 0.0063(15) 0.0018(15)
N4 0.0541(19) 0.076(2) 0.078(3) 0.004(2) 0.0173(17) 0.0066(16)
N5 0.0447(16) 0.0464(16) 0.056(2) 0.0010(14) 0.0061(14) 0.0005(13)
N6 0.0480(16) 0.0418(15) 0.0468(19) -0.0003(14) 0.0054(14) 0.0018(13)
C11 0.059(2) 0.058(2) 0.078(3) 0.006(2) 0.007(2) -0.0027(19)
C12 0.064(3) 0.058(3) 0.113(5) 0.023(3) 0.011(3) -0.003(2)
C13 0.067(3) 0.048(2) 0.137(5) -0.003(3) 0.013(3) 0.001(2)
C14 0.055(2) 0.049(2) 0.102(4) -0.019(2) 0.012(2) 0.0008(18)
C15 0.0390(18) 0.0439(19) 0.072(3) -0.013(2) 0.0059(18) 0.0052(15)
C16 0.0453(19) 0.048(2) 0.056(3) -0.0174(19) 0.0059(17) 0.0060(15)
C17 0.064(2) 0.073(3) 0.061(3) -0.028(2) 0.008(2) -0.002(2)
C18 0.081(3) 0.088(3) 0.041(2) -0.013(2) 0.009(2) 0.002(2)
C19 0.064(3) 0.106(4) 0.089(4) 0.001(3) 0.025(2) 0.002(3)
C20 0.050(3) 0.112(4) 0.104(5) -0.022(4) 0.022(3) 0.003(3)
C21 0.056(3) 0.091(4) 0.125(5) -0.017(3) 0.010(3) 0.020(3)
C22 0.054(2) 0.069(3) 0.102(4) 0.001(3) 0.006(2) 0.010(2)
C23 0.045(2) 0.053(2) 0.072(3) -0.010(2) 0.0024(19) 0.0026(17)
C24 0.0439(19) 0.0439(18) 0.057(3) -0.0011(18) -0.0020(17) 0.0030(15)
C25 0.061(2) 0.054(2) 0.070(3) 0.009(2) 0.000(2) 0.0081(18)
C26 0.062(2) 0.057(2) 0.054(3) 0.010(2) 0.0068(19) -0.0037(18)
O40 0.079(2) 0.084(2) 0.119(3) 0.016(2) 0.0070(19) -0.0142(17)
C41 0.213(8) 0.145(6) 0.221(10) 0.078(7) -0.085(7) -0.099(6)
C42 0.252(10) 0.162(8) 0.210(12) 0.022(8) -0.068(9) -0.113(7)
C43 0.306(12) 0.230(12) 0.136(9) -0.029(8) -0.041(9) -0.117(10)
C44 0.242(9) 0.181(8) 0.093(6) 0.025(6) 0.012(6) -0.055(7)
O50 0.0710(16) 0.0616(16) 0.084(2) 0.0085(16) 0.0079(15) 0.0067(13)

loop_
_atom_type_symbol
_atom_type_description
_atom_type_scat_dispersion_real
_atom_type_scat_dispersion_imag
_atom_type_scat_source
C C 0.0033 0.0016 'International Tables Vol C Tables 4.2.6.8 and 6.1.1.4'
H H 0.0000 0.0000 'International Tables Vol C Tables 4.2.6.8 and 6.1.1.4'
Li Li -0.0003 0.0001 'International Tables Vol C Tables 4.2.6.8 and 6.1.1.4'
N N 0.0061 0.0033 'International Tables Vol C Tables 4.2.6.8 and 6.1.1.4'
O O 0.0106 0.0060 'International Tables Vol C Tables 4.2.6.8 and 6.1.1.4'
Mn Mn 0.3368 0.7283 'International Tables Vol C Tables 4.2.6.8 and 6.1.1.4'

loop_
_exptl_crystal_face_index_h
_exptl_crystal_face_index_k
_exptl_crystal_face_index_l
_exptl_crystal_face_perp_dist
_exptl_oxdiff_crystal_face_indexfrac_h
_exptl_oxdiff_crystal_face_indexfrac_k
_exptl_oxdiff_crystal_face_indexfrac_l
_exptl_oxdiff_crystal_face_x
_exptl_oxdiff_crystal_face_y
_exptl_oxdiff_crystal_face_z
-16 1 -2 0.0413 -16.0000 1.0000 -2.0000 -0.4406 0.4134 -0.8035
16 -1 2 0.0232 16.0000 -1.0000 2.0000 0.4406 -0.4134 0.8035
4 13 9 0.1320 4.0000 13.0000 9.0000 -0.4948 0.3628 0.7628
8 -13 -5 0.1167 8.0000 -13.0000 -5.0000 0.7422 -0.6908 -0.1087
3 0 -29 0.0601 3.0000 0.0000 -29.0000 0.7882 0.5769 -0.1282
-1 0 29 0.0418 -1.0000 0.0000 29.0000 -0.7308 -0.6170 0.230

loop_
_geom_angle_atom_site_label_1
_geom_angle_atom_site_label_2
_geom_angle_atom_site_label_3
_geom_angle
C3 Mn1 C1 88.90(17)
C3 Mn1 C2 88.26(19)
C1 Mn1 C2 91.78(16)
C3 Mn1 N2 91.26(16)
C1 Mn1 N2 95.08(14)
C2 Mn1 N2 173.11(14)
C3 Mn1 N6 178.48(14)
C1 Mn1 N6 89.64(13)
C2 Mn1 N6 91.35(14)
N2 Mn1 N6 89.30(11)
C3 Mn1 N1 95.88(14)
C1 Mn1 N1 171.81(15)
C2 Mn1 N1 95.01(15)
N2 Mn1 N1 78.20(12)
N6 Mn1 N1 85.62(10)
O1 C1 Mn1 178.9(4)
O2 C2 Mn1 176.3(4)
O3 C3 Mn1 174.4(4)
O50 Li1 O40 111.4(3)
O50 Li1 N5 120.4(3)
O40 Li1 N5 118.1(4)
O50 Li1 N4 120.9(4)
O40 Li1 N4 98.6(3)
N5 Li1 N4 82.4(3)
C11 N1 C15 118.2(3)
C11 N1 Mn1 127.2(3)
C15 N1 Mn1 114.5(2)
C16 N2 N3 109.0(3)
C16 N2 Mn1 116.8(3)
N3 N2 Mn1 134.1(2)
C18 N3 N2 106.6(3)
C23 N4 C19 118.3(4)
C23 N4 Li1 108.9(3)
C19 N4 Li1 132.1(4)
C24 N5 N6 106.8(3)
C24 N5 Li1 107.1(3)
N6 N5 Li1 142.3(3)
C26 N6 N5 108.4(3)
C26 N6 Mn1 126.9(2)
N5 N6 Mn1 124.7(2)
N1 C11 C12 122.9(5)
C13 C12 C11 118.3(5)
C14 C13 C12 119.6(4)
C13 C14 C15 119.3(5)
N1 C15 C14 121.6(4)
N1 C15 C16 114.4(3)
C14 C15 C16 123.9(4)
N2 C16 C17 109.3(4)
N2 C16 C15 115.8(3)
C17 C16 C15 134.9(4)
C18 C17 C16 103.6(3)
N3 C18 C17 111.5(4)
N4 C19 C20 122.7(5)
C21 C20 C19 118.6(4)
C20 C21 C22 119.2(4)
C21 C22 C23 119.6(5)
N4 C23 C22 121.6(4)
N4 C23 C24 116.7(3)
C22 C23 C24 121.7(4)
N5 C24 C25 110.3(3)
N5 C24 C23 119.1(3)
C25 C24 C23 130.3(3)
C26 C25 C24 104.2(3)
N6 C26 C25 110.3(3)
C41 O40 C44 105.8(4)
C41 O40 Li1 119.5(5)
C44 O40 Li1 128.4(3)
O40 C41 C42 109.0(7)
C43 C42 C41 107.0(8)
C42 C43 C44 106.7(7)
O40 C44 C43 105.9(5)

loop_
_geom_bond_atom_site_label_1
_geom_bond_atom_site_label_2
_geom_bond_distance
Mn1 C3 1.788(4)
Mn1 C1 1.795(4)
Mn1 C2 1.805(4)
Mn1 N2 2.002(3)
Mn1 N6 2.051(3)
Mn1 N1 2.082(3)
C1 O1 1.141(4)
C2 O2 1.133(4)
C3 O3 1.140(4)
Li1 O50 1.864(8)
Li1 O40 1.982(8)
Li1 N5 2.030(7)
Li1 N4 2.090(7)
N1 C11 1.329(5)
N1 C15 1.348(5)
N2 C16 1.343(4)
N2 N3 1.346(4)
N3 C18 1.337(5)
N4 C23 1.320(5)
N4 C19 1.340(5)
N5 C24 1.355(4)
N5 N6 1.357(4)
N6 C26 1.339(4)
C11 C12 1.380(5)
C12 C13 1.374(7)
C13 C14 1.360(6)
C14 C15 1.383(5)
C15 C16 1.432(5)
C16 C17 1.386(5)
C17 C18 1.372(5)
C19 C20 1.371(6)
C20 C21 1.353(6)
C21 C22 1.368(6)
C22 C23 1.377(5)
C23 C24 1.458(5)
C24 C25 1.378(5)
C25 C26 1.372(5)
O40 C41 1.364(7)
O40 C44 1.390(4)
C41 C42 1.435(10)
C42 C43 1.353(10)
C43 C44 1.479(9)
